data_4060040
loop_
_publ_author_name
'Catherine L. Boyd'
'Thierry Toupance'
'Ben R. Tyrrell'
'Benjamin D. Ward'
'Claire R. Wilson'
'Andrew R. Cowley'
'Philip Mountford'

_publ_section_title
;
 Synthesis, Structures, and Reactions of Titanium, Scandium, and
 Yttrium Complexes of Diamino-bis(phenolate) Ligands: Monomeric,
 Dimeric, Neutral, Cationic, and Multiply Bonded Derivatives
;
_journal_name_full Organometallics
_journal_page_first 309
_journal_page_last 330
_journal_paper_doi 10.1021/om0493661
_journal_volume 24
_journal_year 2005
_chemical_compound_source
;
synthesis as described
;
_chemical_formula_moiety ' C50 H73 N3 O2 Ti1 '
_chemical_formula_sum 'C50 H73 N3 O2 Ti'
_chemical_formula_weight 796.05
_chemical_name_systematic
;                                                             
?                                                             
;
_space_group_IT_number 14
_symmetry_cell_setting monoclinic
_symmetry_space_group_name_Hall '-P 2yn'
_symmetry_space_group_name_H-M 'P 1 21/n 1'
_atom_sites_solution_hydrogens geom
_atom_sites_solution_primary direct
_cell_angle_alpha 90
_cell_angle_beta 90.9770(6)
_cell_angle_gamma 90
_cell_formula_units_Z 4
_cell_length_a 11.4403(2)
_cell_length_b 16.7426(2)
_cell_length_c 25.1924(3)
_cell_measurement_reflns_used 48623
_cell_measurement_temperature 150
_cell_measurement_theta_max 28
_cell_measurement_theta_min 5
_cell_volume 4824.7
_computing_cell_refinement
;                                                             
KappaCCD software 'DENZO' (Otwinowski & Minor, 1996)
;
_computing_data_collection
;                                                             
KappaCCD software 'Collect' (Nonius, 2000)                    
;
_computing_data_reduction
;                                                             
KappaCCD software 'DENZO' (Otwinowski & Minor, 1996)
;
_computing_publication_material
;                                                             
CRYSTALS (Watkin et al, 2001)                                 
;
_computing_structure_refinement
;                                                             
CRYSTALS (Watkin et al, 2001)                                 
;
_computing_structure_solution 'SIR92 (Giacovazzo et al, 1992)'
_diffrn_ambient_temperature 150
_diffrn_measured_fraction_theta_max 0.998
_diffrn_measurement_device_type
;                                                             
Nonius KappaCCD                                               
;
_diffrn_measurement_method \w
_diffrn_radiation_monochromator graphite
_diffrn_radiation_type 'Mo K\a'
_diffrn_radiation_wavelength 0.71073
_diffrn_reflns_av_R_equivalents 0.055
_diffrn_reflns_limit_h_max 14
_diffrn_reflns_limit_h_min -14
_diffrn_reflns_limit_k_max 21
_diffrn_reflns_limit_k_min -21
_diffrn_reflns_limit_l_max 32
_diffrn_reflns_limit_l_min -32
_diffrn_reflns_number 48623
_diffrn_reflns_theta_max 27.49
_diffrn_reflns_theta_min 5.10
_diffrn_standards_decay_% 0.00
_diffrn_standards_interval_count 0
_diffrn_standards_interval_time 0
_diffrn_standards_number 0
_exptl_absorpt_coefficient_mu 0.216
_exptl_absorpt_correction_T_max 0.95
_exptl_absorpt_correction_T_min 0.92
_exptl_absorpt_correction_type multi-scan
_exptl_absorpt_process_details
; 
 Denzo/Scalepack (Otwinowski & Minor, 1996) 
;
_exptl_crystal_colour ' orange '
_exptl_crystal_density_diffrn 1.096
_exptl_crystal_description ' block '
_exptl_crystal_F_000 1729.250
_exptl_crystal_size_max 0.40
_exptl_crystal_size_mid 0.32
_exptl_crystal_size_min 0.26
_refine_diff_density_max 0.51
_refine_diff_density_min -0.30
_refine_ls_extinction_method None
_refine_ls_goodness_of_fit_ref 1.0500
_refine_ls_hydrogen_treatment noref
_refine_ls_matrix_type full
_refine_ls_number_parameters 505
_refine_ls_number_reflns 6176
_refine_ls_R_factor_gt 0.0415
_refine_ls_shift/su_max 0.022127
_refine_ls_structure_factor_coef F
_refine_ls_weighting_details
;
Chebychev polynomial with 3 parameters (Carruthers & Watkin , 1979)
0.685    0.416    0.382    
;
_refine_ls_weighting_scheme calc
_refine_ls_wR_factor_ref 0.0489
_reflns_limit_h_max 14
_reflns_limit_h_min -14
_reflns_limit_k_max 21
_reflns_limit_k_min 0
_reflns_limit_l_max 32
_reflns_limit_l_min 0
_reflns_number_gt 6176
_reflns_number_total 10969
_reflns_threshold_expression >3.00\s(I)
_cod_depositor_comments
;
The following automatic conversions were performed:
'_symmetry_cell_setting' value 'Monoclinic' changed to 'monoclinic'
according to '/home/saulius/struct/CIF-dictionaries/cif_core.dic'
dictionary named 'cif_core.dic' version 2.4.1 from 2010-06-29.

Automatic conversion script
Id: cif_fix_enum 1527 2010-12-29 10:47:43Z saulius 
;
_cod_original_formula_sum ' C50 H73 N3 O2 Ti1 '
_cod_database_code 4060040

loop_
_symmetry_equiv_pos_as_xyz
x,y,z
-x,-y,-z
-x+1/2,y+1/2,-z+1/2
x+1/2,-y+1/2,z+1/2

loop_
_atom_site_label
_atom_site_fract_x
_atom_site_fract_y
_atom_site_fract_z
_atom_site_U_iso_or_equiv
_atom_site_occupancy
_atom_site_adp_type
Ti1 0.47403(3) 0.12470(2) 0.174049(14) 0.0247 1.0000 Uani
O1 0.53157(13) 0.23068(8) 0.16987(6) 0.0300 1.0000 Uani
C1 0.58065(17) 0.27588(12) 0.13205(8) 0.0270 1.0000 Uani
C2 0.58133(18) 0.36025(11) 0.13627(8) 0.0279 1.0000 Uani
C3 0.63447(19) 0.40322(12) 0.09572(9) 0.0316 1.0000 Uani
C4 0.68723(19) 0.36796(12) 0.05219(8) 0.0317 1.0000 Uani
C5 0.6844(2) 0.28474(12) 0.04940(8) 0.0313 1.0000 Uani
C6 0.63091(18) 0.23844(12) 0.08791(8) 0.0276 1.0000 Uani
C7 0.61854(19) 0.14960(12) 0.07718(8) 0.0288 1.0000 Uani
C8 0.52077(19) 0.40248(12) 0.18253(9) 0.0305 1.0000 Uani
C9 0.5764(2) 0.37807(14) 0.23579(9) 0.0381 1.0000 Uani
C10 0.3900(2) 0.38193(14) 0.18178(11) 0.0421 1.0000 Uani
C11 0.5294(2) 0.49367(13) 0.1783(1) 0.0398 1.0000 Uani
C12 0.7422(2) 0.41649(14) 0.0073(1) 0.0424 1.0000 Uani
C13 0.6692(4) 0.4055(2) -0.04287(13) 0.0874 1.0000 Uani
C14 0.7529(4) 0.50459(19) 0.02049(13) 0.0813 1.0000 Uani
C15 0.8666(4) 0.3865(2) -0.00247(17) 0.0880 1.0000 Uani
O2 0.52672(13) 0.03471(8) 0.21357(5) 0.0291 1.0000 Uani
C16 0.57368(17) -0.03681(11) 0.20171(8) 0.0253 1.0000 Uani
C17 0.58026(17) -0.09783(12) 0.24008(8) 0.0260 1.0000 Uani
C18 0.62773(17) -0.17098(11) 0.22515(8) 0.0273 1.0000 Uani
C19 0.67055(18) -0.18638(12) 0.17481(8) 0.0281 1.0000 Uani
C20 0.66549(18) -0.12400(12) 0.13809(8) 0.0275 1.0000 Uani
C21 0.61835(17) -0.04977(11) 0.15047(8) 0.0260 1.0000 Uani
C22 0.61144(18) 0.01203(11) 0.10674(8) 0.0271 1.0000 Uani
C23 0.53510(18) -0.08537(12) 0.29685(8) 0.0275 1.0000 Uani
C24 0.5950(2) -0.01310(13) 0.32311(8) 0.0343 1.0000 Uani
C25 0.40213(19) -0.07244(15) 0.29417(9) 0.0381 1.0000 Uani
C26 0.5608(2) -0.15756(14) 0.33285(9) 0.0381 1.0000 Uani
C27 0.71863(19) -0.26855(12) 0.15937(9) 0.0322 1.0000 Uani
C28 0.6283(2) -0.31064(13) 0.1233(1) 0.0406 1.0000 Uani
C29 0.7413(2) -0.32118(13) 0.2082(1) 0.0393 1.0000 Uani
C30 0.8346(2) -0.25904(14) 0.1302(1) 0.0418 1.0000 Uani
N1 0.62748(15) 0.09648(9) 0.12466(6) 0.0254 1.0000 Uani
C31 0.74210(18) 0.10769(12) 0.15337(8) 0.0284 1.0000 Uani
C32 0.8505(2) 0.08781(17) 0.1222(1) 0.0469 1.0000 Uani
C33 0.9613(2) 0.09746(16) 0.15554(11) 0.0465 1.0000 Uani
N2 0.36878(15) 0.1033(1) 0.12649(7) 0.0297 1.0000 Uani
C34 0.29101(18) 0.08654(13) 0.08535(8) 0.0296 1.0000 Uani
C35 0.2460(2) 0.15004(14) 0.05367(8) 0.0337 1.0000 Uani
C36 0.1688(2) 0.13167(16) 0.01182(9) 0.0437 1.0000 Uani
C37 0.1364(2) 0.05332(17) 0.0011(1) 0.0464 1.0000 Uani
C38 0.1798(2) -0.00826(15) 0.0324(1) 0.0426 1.0000 Uani
C39 0.2565(2) 0.00680(13) 0.07477(8) 0.0331 1.0000 Uani
C40 0.2794(2) 0.23583(14) 0.06546(9) 0.0403 1.0000 Uani
C41 0.3472(3) 0.27363(17) 0.02118(12) 0.0539 1.0000 Uani
C42 0.1733(3) 0.28541(19) 0.07846(15) 0.0696 1.0000 Uani
C43 0.2986(2) -0.06015(13) 0.1109(1) 0.0400 1.0000 Uani
C44 0.3396(3) -0.13386(17) 0.08060(12) 0.0636 1.0000 Uani
C45 0.2059(3) -0.08164(19) 0.15118(13) 0.0638 1.0000 Uani
N3 0.35489(15) 0.1574(1) 0.23845(7) 0.0290 1.0000 Uani
C46 0.3959(2) 0.16913(16) 0.2878(1) 0.0433 1.0000 Uani
C47 0.3252(3) 0.18594(19) 0.3298(1) 0.0556 1.0000 Uani
C48 0.2069(2) 0.19204(17) 0.32126(11) 0.0512 1.0000 Uani
C49 0.1633(2) 0.18130(19) 0.27070(11) 0.0533 1.0000 Uani
C50 0.2392(2) 0.16379(15) 0.2303(1) 0.0415 1.0000 Uani
H31 0.6346 0.4628 0.0981 0.0379 1.0000 Uiso
H51 0.7219 0.2575 0.0188 0.0375 1.0000 Uiso
H71 0.6814 0.1337 0.0522 0.0346 1.0000 Uiso
H72 0.5403 0.1405 0.0599 0.0346 1.0000 Uiso
H91 0.5358 0.4062 0.2652 0.0457 1.0000 Uiso
H92 0.6610 0.3931 0.2363 0.0457 1.0000 Uiso
H93 0.5688 0.3190 0.2405 0.0457 1.0000 Uiso
H101 0.3511 0.4095 0.2119 0.0506 1.0000 Uiso
H102 0.3537 0.4000 0.1474 0.0506 1.0000 Uiso
H103 0.3800 0.3229 0.1855 0.0506 1.0000 Uiso
H111 0.4891 0.5188 0.2090 0.0477 1.0000 Uiso
H112 0.6135 0.5099 0.1788 0.0477 1.0000 Uiso
H113 0.4912 0.5118 0.1444 0.0477 1.0000 Uiso
H131 0.7043 0.4368 -0.0724 0.1047 1.0000 Uiso
H132 0.5878 0.4247 -0.0367 0.1047 1.0000 Uiso
H133 0.6673 0.3476 -0.0527 0.1047 1.0000 Uiso
H141 0.7891 0.5333 -0.0099 0.0979 1.0000 Uiso
H142 0.8033 0.5114 0.0530 0.0979 1.0000 Uiso
H143 0.6736 0.5271 0.0271 0.0979 1.0000 Uiso
H151 0.9021 0.4182 -0.0317 0.1062 1.0000 Uiso
H152 0.9150 0.3928 0.0307 0.1062 1.0000 Uiso
H153 0.8639 0.3288 -0.0127 0.1062 1.0000 Uiso
H181 0.6312 -0.2148 0.2521 0.0328 1.0000 Uiso
H201 0.6967 -0.1329 0.1017 0.0330 1.0000 Uiso
H221 0.6736 -0.0003 0.0805 0.0325 1.0000 Uiso
H222 0.5329 0.0076 0.0890 0.0325 1.0000 Uiso
H241 0.5647 -0.0060 0.3598 0.0412 1.0000 Uiso
H242 0.6814 -0.0222 0.3249 0.0412 1.0000 Uiso
H243 0.5780 0.0360 0.3017 0.0412 1.0000 Uiso
H251 0.3722 -0.0643 0.3308 0.0459 1.0000 Uiso
H252 0.3637 -0.1204 0.2779 0.0459 1.0000 Uiso
H253 0.3841 -0.0242 0.2721 0.0459 1.0000 Uiso
H261 0.5301 -0.1470 0.3691 0.0458 1.0000 Uiso
H262 0.6471 -0.1666 0.3352 0.0458 1.0000 Uiso
H263 0.5218 -0.2061 0.3176 0.0458 1.0000 Uiso
H281 0.6586 -0.3643 0.1130 0.0487 1.0000 Uiso
H282 0.5534 -0.3172 0.1428 0.0487 1.0000 Uiso
H283 0.6138 -0.2778 0.0907 0.0487 1.0000 Uiso
H291 0.7725 -0.3741 0.1967 0.0472 1.0000 Uiso
H292 0.7996 -0.2945 0.2323 0.0472 1.0000 Uiso
H293 0.6665 -0.3293 0.2275 0.0472 1.0000 Uiso
H301 0.8651 -0.3129 0.1203 0.0503 1.0000 Uiso
H302 0.8928 -0.2315 0.1539 0.0503 1.0000 Uiso
H303 0.8214 -0.2266 0.0973 0.0503 1.0000 Uiso
H311 0.7477 0.1650 0.1644 0.0340 1.0000 Uiso
H312 0.7419 0.0729 0.1856 0.0340 1.0000 Uiso
H321 0.8545 0.1243 0.0909 0.0563 1.0000 Uiso
H322 0.8449 0.0312 0.1097 0.0563 1.0000 Uiso
H331 1.0306 0.0838 0.1336 0.0558 1.0000 Uiso
H332 0.9679 0.1540 0.1681 0.0558 1.0000 Uiso
H333 0.9584 0.0609 0.1869 0.0558 1.0000 Uiso
H361 0.1363 0.1758 -0.0108 0.0524 1.0000 Uiso
H371 0.0817 0.0414 -0.0293 0.0555 1.0000 Uiso
H381 0.1558 -0.0645 0.0244 0.0511 1.0000 Uiso
H401 0.3325 0.2345 0.0974 0.0483 1.0000 Uiso
H411 0.3672 0.3300 0.0309 0.0647 1.0000 Uiso
H412 0.4208 0.2428 0.0155 0.0647 1.0000 Uiso
H413 0.2987 0.2732 -0.0122 0.0647 1.0000 Uiso
H421 0.1980 0.3416 0.0860 0.0838 1.0000 Uiso
H422 0.1345 0.2626 0.1103 0.0838 1.0000 Uiso
H423 0.1172 0.2848 0.0476 0.0838 1.0000 Uiso
H431 0.3690 -0.0394 0.1305 0.0480 1.0000 Uiso
H441 0.3661 -0.1757 0.1064 0.0763 1.0000 Uiso
H442 0.4059 -0.1189 0.0573 0.0763 1.0000 Uiso
H443 0.2735 -0.1552 0.0583 0.0763 1.0000 Uiso
H451 0.2356 -0.1258 0.1745 0.0767 1.0000 Uiso
H452 0.1882 -0.0338 0.1734 0.0767 1.0000 Uiso
H453 0.1332 -0.0995 0.1321 0.0767 1.0000 Uiso
H461 0.4822 0.1655 0.2945 0.0519 1.0000 Uiso
H471 0.3595 0.1936 0.3663 0.0668 1.0000 Uiso
H481 0.1535 0.2041 0.3512 0.0617 1.0000 Uiso
H491 0.0775 0.1861 0.2632 0.0641 1.0000 Uiso
H501 0.2067 0.1556 0.1936 0.0499 1.0000 Uiso

loop_
_atom_site_aniso_label
_atom_site_aniso_U_11
_atom_site_aniso_U_22
_atom_site_aniso_U_33
_atom_site_aniso_U_23
_atom_site_aniso_U_13
_atom_site_aniso_U_12
Ti1 0.02741(18) 0.02021(16) 0.02646(18) -0.00068(15) 0.00116(13) 0.00198(15)
O1 0.0359(8) 0.0226(7) 0.0317(8) -0.0016(6) 0.0069(6) -0.0006(6)
C1 0.027(1) 0.0233(9) 0.031(1) 0.0006(8) -0.0020(8) 0.0004(8)
C2 0.028(1) 0.024(1) 0.032(1) -0.0021(8) -0.0042(8) 0.0017(8)
C3 0.0364(12) 0.023(1) 0.0351(11) 0.0023(8) -0.0041(9) 0.0025(9)
C4 0.0369(11) 0.028(1) 0.031(1) 0.0051(9) -0.0018(9) -0.0010(9)
C5 0.0390(12) 0.028(1) 0.027(1) -0.0004(8) 0.0020(9) 0.0025(9)
C6 0.0311(11) 0.0225(9) 0.029(1) 0.0006(8) -0.0032(8) 0.0027(8)
C7 0.0383(12) 0.0244(9) 0.024(1) 0.0017(8) 0.0017(8) 0.0013(8)
C8 0.029(1) 0.0236(9) 0.0385(12) -0.0027(9) 0.0010(9) 0.0012(8)
C9 0.0411(12) 0.0360(11) 0.0371(12) -0.007(1) 0.001(1) 0.004(1)
C10 0.0286(11) 0.0383(12) 0.0595(15) -0.0125(12) 0.004(1) 0.002(1)
C11 0.0458(14) 0.024(1) 0.0494(14) -0.006(1) 0.0041(11) 0.003(1)
C12 0.0600(16) 0.0309(12) 0.0366(12) 0.008(1) 0.0079(11) -0.0042(11)
C13 0.125(3) 0.089(3) 0.0477(18) 0.0242(18) -0.009(2) -0.027(2)
C14 0.143(4) 0.0432(16) 0.0589(19) 0.0063(14) 0.032(2) -0.0219(19)
C15 0.088(3) 0.071(2) 0.107(3) 0.035(2) 0.044(2) 0.0051(19)
O2 0.0365(8) 0.0240(7) 0.0267(7) 0.0014(6) 0.0034(6) 0.0053(6)
C16 0.026(1) 0.0214(9) 0.028(1) -0.0001(8) 0.0010(8) 0.0017(8)
C17 0.025(1) 0.0255(9) 0.028(1) 0.0011(8) 0.0003(8) -0.0029(8)
C18 0.026(1) 0.024(1) 0.0317(11) 0.0037(8) 0.0004(8) -0.0012(8)
C19 0.0302(11) 0.0222(9) 0.0319(11) 0.0002(8) -0.0007(9) 0.0019(8)
C20 0.031(1) 0.0247(9) 0.0269(9) 0.0002(9) 0.0026(8) 0.0006(8)
C21 0.028(1) 0.0223(9) 0.028(1) 0.0024(8) 0.0001(8) -0.0001(8)
C22 0.0340(11) 0.0210(9) 0.026(1) -0.0019(8) 0.0012(8) 0.0017(8)
C23 0.030(1) 0.026(1) 0.027(1) 0.0021(8) 0.0030(8) -0.0006(8)
C24 0.0382(12) 0.0343(11) 0.0304(11) -0.0014(9) -0.0009(9) -0.0055(9)
C25 0.0305(11) 0.0443(13) 0.0399(12) 0.001(1) 0.008(1) -0.004(1)
C26 0.0489(14) 0.0352(11) 0.0303(11) 0.007(1) 0.006(1) -0.004(1)
C27 0.0379(12) 0.023(1) 0.0353(11) 0.0014(9) 0.0030(9) 0.0061(9)
C28 0.0532(15) 0.0288(11) 0.0398(13) -0.006(1) 0.0012(11) 0.003(1)
C29 0.0490(14) 0.025(1) 0.0437(13) 0.0056(9) 0.0036(11) 0.010(1)
C30 0.0428(13) 0.0327(12) 0.0502(14) 0.0054(11) 0.0112(11) 0.011(1)
N1 0.0327(9) 0.0199(7) 0.0235(8) 0.0006(6) 0.0007(7) 0.0029(7)
C31 0.0316(11) 0.025(1) 0.028(1) -0.0014(8) 0.0007(8) 0.0021(8)
C32 0.0345(13) 0.0632(16) 0.0430(14) -0.0107(12) 0.0038(11) 0.0031(12)
C33 0.0335(12) 0.0459(13) 0.0601(16) -0.0043(12) 0.0013(11) 0.0031(11)
N2 0.0321(9) 0.0277(9) 0.0292(9) -0.0027(7) 0.0005(7) 0.0029(7)
C34 0.0296(11) 0.0329(11) 0.026(1) -0.0026(9) 0.0037(8) 0.0000(9)
C35 0.0351(12) 0.0398(12) 0.026(1) -0.0001(9) 0.0045(9) 0.0042(9)
C36 0.0430(13) 0.0570(16) 0.0309(11) 0.0008(11) -0.003(1) 0.0068(12)
C37 0.0408(13) 0.0605(16) 0.0375(13) -0.0096(12) -0.0073(11) 0.0002(12)
C38 0.0396(13) 0.0455(14) 0.0426(13) -0.0116(11) -0.0007(11) -0.0042(11)
C39 0.0324(11) 0.0365(11) 0.0306(11) -0.0045(9) 0.0047(9) -0.0011(9)
C40 0.0516(14) 0.0344(12) 0.0347(12) 0.004(1) -0.0058(11) 0.0072(11)
C41 0.0555(16) 0.0484(15) 0.0579(17) 0.0111(13) 0.0005(13) -0.0007(13)
C42 0.071(2) 0.0515(17) 0.087(2) -0.0100(16) 0.0209(18) 0.0100(15)
C43 0.0465(14) 0.0294(11) 0.0442(13) -0.003(1) -0.0000(11) -0.003(1)
C44 0.092(2) 0.0404(15) 0.0584(18) -0.0039(13) 0.0052(16) 0.0101(15)
C45 0.074(2) 0.0588(18) 0.0595(18) 0.0113(15) 0.0137(16) 0.0025(15)
N3 0.0301(9) 0.0244(8) 0.0327(9) -0.0029(7) 0.0024(7) -0.0006(7)
C46 0.0368(13) 0.0520(15) 0.0411(13) -0.0110(11) 0.000(1) 0.0037(11)
C47 0.0555(17) 0.076(2) 0.0357(13) -0.0165(13) 0.0045(12) 0.0013(14)
C48 0.0488(16) 0.0564(16) 0.0491(15) -0.0138(13) 0.0179(12) -0.0003(12)
C49 0.0335(13) 0.0721(19) 0.0547(16) -0.0113(14) 0.0094(12) 0.0014(12)
C50 0.0342(13) 0.0500(14) 0.0405(13) -0.0020(11) 0.002(1) 0.0024(11)

loop_
_atom_type_symbol
_atom_type_scat_dispersion_real
_atom_type_scat_dispersion_imag
_atom_type_scat_Cromer_Mann_a1
_atom_type_scat_Cromer_Mann_b1
_atom_type_scat_Cromer_Mann_a2
_atom_type_scat_Cromer_Mann_b2
_atom_type_scat_Cromer_Mann_a3
_atom_type_scat_Cromer_Mann_b3
_atom_type_scat_Cromer_Mann_a4
_atom_type_scat_Cromer_Mann_b4
_atom_type_scat_Cromer_Mann_c
_atom_type_scat_source
'C   ' 0.0020 0.0020 2.3100 20.8439 1.0200 10.2075 1.5886 0.5687 0.8650 51.6512 0.2156 International_Tables_Vol_IV_Table_2.2B
'H   ' 0.0000 0.0000 0.4930 10.5109 0.3229 26.1257 0.1402 3.1424 0.0408 57.7997 0.0030 International_Tables_Vol_IV_Table_2.2B
'N   ' 0.0040 0.0030 12.2126 0.0057 3.1322 9.8933 2.0125 28.9975 1.1663 0.5826 -11.5290 International_Tables_Vol_IV_Table_2.2B
'O   ' 0.0080 0.0060 3.0485 13.2771 2.2868 5.7011 1.5463 0.3239 0.8670 32.9089 0.2508 International_Tables_Vol_IV_Table_2.2B
'Ti  ' 0.2480 0.4460 9.7595 7.8508 7.3558 0.5000 1.6991 35.6338 1.9021 116.1050 1.2807 International_Tables_Vol_IV_Table_2.2B

loop_
_geom_angle_atom_site_label_1
_geom_angle_atom_site_label_2
_geom_angle_atom_site_label_3
_geom_angle
_geom_angle_publ_flag
O1 Ti1 O2 131.63(7) yes
O1 Ti1 N1 83.65(6) yes
O2 Ti1 N1 82.99(6) yes
O1 Ti1 N2 113.31(7) yes
O2 Ti1 N2 114.30(7) yes
N1 Ti1 N2 96.66(7) yes
O1 Ti1 N3 91.63(6) yes
O2 Ti1 N3 90.32(6) yes
N1 Ti1 N3 165.85(6) yes
N2 Ti1 N3 97.46(8) yes
Ti1 O1 C1 135.59(13) yes
O1 C1 C2 120.60(18) yes
O1 C1 C6 119.30(17) yes
C2 C1 C6 120.10(19) yes
C1 C2 C3 117.42(19) yes
C1 C2 C8 120.88(18) yes
C3 C2 C8 121.64(17) yes
C2 C3 C4 123.89(19) yes
C2 C3 H31 118.1 no
C4 C3 H31 118.1 no
C3 C4 C5 116.93(19) yes
C3 C4 C12 122.98(19) yes
C5 C4 C12 120.0(2) yes
C4 C5 C6 122.1(2) yes
C4 C5 H51 118.9 no
C6 C5 H51 118.95 no
C1 C6 C5 119.53(18) yes
C1 C6 C7 122.61(18) yes
C5 C6 C7 117.55(18) yes
C6 C7 N1 115.87(17) yes
C6 C7 H71 107.85 no
N1 C7 H71 107.85 no
C6 C7 H72 107.85 no
N1 C7 H72 107.85 no
H71 C7 H72 109.47 no
C2 C8 C9 110.82(17) yes
C2 C8 C10 109.83(17) yes
C9 C8 C10 109.97(19) yes
C2 C8 C11 112.00(18) yes
C9 C8 C11 107.47(19) yes
C10 C8 C11 106.63(18) yes
C8 C9 H91 109.5 no
C8 C9 H92 109.5 no
H91 C9 H92 109.5 no
C8 C9 H93 109.47 no
H91 C9 H93 109.5 no
H92 C9 H93 109.5 no
C8 C10 H101 109.5 no
C8 C10 H102 109.5 no
H101 C10 H102 109.5 no
C8 C10 H103 109.47 no
H101 C10 H103 109.5 no
H102 C10 H103 109.5 no
C8 C11 H111 109.5 no
C8 C11 H112 109.5 no
H111 C11 H112 109.5 no
C8 C11 H113 109.5 no
H111 C11 H113 109.5 no
H112 C11 H113 109.5 no
C4 C12 C13 108.8(2) yes
C4 C12 C14 112.7(2) yes
C13 C12 C14 110.1(3) yes
C4 C12 C15 109.7(2) yes
C13 C12 C15 109.1(3) yes
C14 C12 C15 106.4(3) yes
C12 C13 H131 109.5 no
C12 C13 H132 109.5 no
H131 C13 H132 109.5 no
C12 C13 H133 109.5 no
H131 C13 H133 109.5 no
H132 C13 H133 109.5 no
C12 C14 H141 109.5 no
C12 C14 H142 109.5 no
H141 C14 H142 109.5 no
C12 C14 H143 109.5 no
H141 C14 H143 109.5 no
H142 C14 H143 109.5 no
C12 C15 H151 109.5 no
C12 C15 H152 109.5 no
H151 C15 H152 109.5 no
C12 C15 H153 109.5 no
H151 C15 H153 109.5 no
H152 C15 H153 109.5 no
Ti1 O2 C16 135.47(12) yes
O2 C16 C17 120.62(17) yes
O2 C16 C21 119.38(17) yes
C17 C16 C21 119.99(17) yes
C16 C17 C18 117.96(18) yes
C16 C17 C23 121.57(17) yes
C18 C17 C23 120.46(17) yes
C17 C18 C19 123.61(18) yes
C17 C18 H181 118.19 no
C19 C18 H181 118.19 no
C18 C19 C20 117.01(18) yes
C18 C19 C27 122.04(18) yes
C20 C19 C27 120.93(18) yes
C19 C20 C21 122.09(18) yes
C19 C20 H201 118.95 no
C21 C20 H201 118.95 no
C16 C21 C20 119.29(17) yes
C16 C21 C22 123.03(17) yes
C20 C21 C22 117.58(17) yes
C21 C22 N1 115.00(16) yes
C21 C22 H221 108.07 no
N1 C22 H221 108.07 no
C21 C22 H222 108.07 no
N1 C22 H222 108.07 no
H221 C22 H222 109.47 no
C17 C23 C24 110.59(16) yes
C17 C23 C25 108.97(17) yes
C24 C23 C25 110.04(17) yes
C17 C23 C26 112.15(17) yes
C24 C23 C26 106.63(17) yes
C25 C23 C26 108.42(17) yes
C23 C24 H241 109.47 no
C23 C24 H242 109.47 no
H241 C24 H242 109.5 no
C23 C24 H243 109.47 no
H241 C24 H243 109.5 no
H242 C24 H243 109.5 no
C23 C25 H251 109.5 no
C23 C25 H252 109.5 no
H251 C25 H252 109.5 no
C23 C25 H253 109.47 no
H251 C25 H253 109.5 no
H252 C25 H253 109.5 no
C23 C26 H261 109.5 no
C23 C26 H262 109.47 no
H261 C26 H262 109.5 no
C23 C26 H263 109.5 no
H261 C26 H263 109.5 no
H262 C26 H263 109.5 no
C19 C27 C28 108.71(17) yes
C19 C27 C29 111.64(18) yes
C28 C27 C29 108.28(18) yes
C19 C27 C30 110.17(17) yes
C28 C27 C30 110.04(19) yes
C29 C27 C30 107.98(18) yes
C27 C28 H281 109.5 no
C27 C28 H282 109.5 no
H281 C28 H282 109.5 no
C27 C28 H283 109.5 no
H281 C28 H283 109.5 no
H282 C28 H283 109.5 no
C27 C29 H291 109.5 no
C27 C29 H292 109.5 no
H291 C29 H292 109.5 no
C27 C29 H293 109.5 no
H291 C29 H293 109.5 no
H292 C29 H293 109.5 no
C27 C30 H301 109.5 no
C27 C30 H302 109.5 no
H301 C30 H302 109.5 no
C27 C30 H303 109.5 no
H301 C30 H303 109.5 no
H302 C30 H303 109.5 no
Ti1 N1 C7 106.16(12) yes
Ti1 N1 C22 106.05(12) yes
C7 N1 C22 108.38(15) yes
Ti1 N1 C31 113.37(12) yes
C7 N1 C31 111.07(16) yes
C22 N1 C31 111.48(15) yes
N1 C31 C32 116.08(17) yes
N1 C31 H311 107.80 no
C32 C31 H311 107.80 no
N1 C31 H312 107.80 no
C32 C31 H312 107.80 no
H311 C31 H312 109.47 no
C31 C32 C33 111.9(2) yes
C31 C32 H321 108.8 no
C33 C32 H321 108.9 no
C31 C32 H322 108.8 no
C33 C32 H322 108.9 no
H321 C32 H322 109.5 no
C32 C33 H331 109.5 no
C32 C33 H332 109.5 no
H331 C33 H332 109.5 no
C32 C33 H333 109.5 no
H331 C33 H333 109.5 no
H332 C33 H333 109.5 no
Ti1 N2 C34 175.50(15) yes
N2 C34 C35 119.47(19) yes
N2 C34 C39 120.36(19) yes
C35 C34 C39 120.2(2) yes
C34 C35 C36 118.5(2) yes
C34 C35 C40 120.76(19) yes
C36 C35 C40 120.7(2) yes
C35 C36 C37 121.2(2) yes
C35 C36 H361 119.4 no
C37 C36 H361 119.4 no
C36 C37 C38 120.0(2) yes
C36 C37 H371 120.0 no
C38 C37 H371 120.0 no
C37 C38 C39 121.1(2) yes
C37 C38 H381 119.5 no
C39 C38 H381 119.5 no
C34 C39 C38 119.0(2) yes
C34 C39 C43 119.94(19) yes
C38 C39 C43 121.0(2) yes
C35 C40 C41 112.6(2) yes
C35 C40 C42 111.2(2) yes
C41 C40 C42 110.8(2) yes
C35 C40 H401 106.50 no
C41 C40 H401 107.0 no
C42 C40 H401 108.5 no
C40 C41 H411 109.5 no
C40 C41 H412 109.5 no
H411 C41 H412 109.5 no
C40 C41 H413 109.5 no
H411 C41 H413 109.5 no
H412 C41 H413 109.5 no
C40 C42 H421 109.5 no
C40 C42 H422 109.5 no
H421 C42 H422 109.5 no
C40 C42 H423 109.5 no
H421 C42 H423 109.5 no
H422 C42 H423 109.5 no
C39 C43 C44 113.1(2) yes
C39 C43 C45 110.9(2) yes
C44 C43 C45 111.4(2) yes
C39 C43 H431 106.5 no
C44 C43 H431 106.0 no
C45 C43 H431 108.5 no
C43 C44 H441 109.5 no
C43 C44 H442 109.5 no
H441 C44 H442 109.5 no
C43 C44 H443 109.5 no
H441 C44 H443 109.5 no
H442 C44 H443 109.5 no
C43 C45 H451 109.5 no
C43 C45 H452 109.5 no
H451 C45 H452 109.5 no
C43 C45 H453 109.5 no
H451 C45 H453 109.5 no
H452 C45 H453 109.5 no
Ti1 N3 C46 120.64(15) yes
Ti1 N3 C50 121.92(15) yes
C46 N3 C50 117.4(2) yes
N3 C46 C47 123.1(2) yes
N3 C46 H461 118.5 no
C47 C46 H461 118.5 no
C46 C47 C48 119.2(2) yes
C46 C47 H471 120.4 no
C48 C47 H471 120.4 no
C47 C48 C49 118.6(2) yes
C47 C48 H481 120.7 no
C49 C48 H481 120.7 no
C48 C49 C50 119.2(2) yes
C48 C49 H491 120.4 no
C50 C49 H491 120.4 no
N3 C50 C49 122.5(2) yes
N3 C50 H501 118.8 no
C49 C50 H501 118.8 no

loop_
_geom_bond_atom_site_label_1
_geom_bond_atom_site_label_2
_geom_bond_distance
_geom_bond_publ_flag
Ti1 O1 1.8961(14) yes
Ti1 O2 1.8984(14) yes
Ti1 N1 2.2199(17) yes
Ti1 N2 1.7218(18) yes
Ti1 N3 2.2054(17) yes
O1 C1 1.347(2) yes
C1 C2 1.417(3) yes
C1 C6 1.408(3) yes
C2 C3 1.397(3) yes
C2 C8 1.538(3) yes
C3 C4 1.392(3) yes
C3 H31 1.000 no
C4 C5 1.395(3) yes
C4 C12 1.536(3) yes
C5 C6 1.391(3) yes
C5 H51 1.000 no
C6 C7 1.518(3) yes
C7 N1 1.493(3) yes
C7 H71 1.000 no
C7 H72 1.000 no
C8 C9 1.531(3) yes
C8 C10 1.535(3) yes
C8 C11 1.534(3) yes
C9 H91 1.000 no
C9 H92 1.000 no
C9 H93 1.000 no
C10 H101 1.000 no
C10 H102 1.000 no
C10 H103 1.000 no
C11 H111 1.000 no
C11 H112 1.000 no
C11 H113 1.000 no
C12 C13 1.514(4) yes
C12 C14 1.517(4) yes
C12 C15 1.533(5) yes
C13 H131 1.000 no
C13 H132 1.000 no
C13 H133 1.000 no
C14 H141 1.000 no
C14 H142 1.000 no
C14 H143 1.000 no
C15 H151 1.000 no
C15 H152 1.000 no
C15 H153 1.000 no
O2 C16 1.348(2) yes
C16 C17 1.408(3) yes
C16 C21 1.413(3) yes
C17 C18 1.394(3) yes
C17 C23 1.543(3) yes
C18 C19 1.391(3) yes
C18 H181 1.0000 no
C19 C20 1.396(3) yes
C19 C27 1.534(3) yes
C20 C21 1.392(3) yes
C20 H201 1.0000 no
C21 C22 1.513(3) yes
C22 N1 1.495(2) yes
C22 H221 1.000 no
C22 H222 1.000 no
C23 C24 1.535(3) yes
C23 C25 1.537(3) yes
C23 C26 1.536(3) yes
C24 H241 1.000 no
C24 H242 1.000 no
C24 H243 1.000 no
C25 H251 1.000 no
C25 H252 1.000 no
C25 H253 1.000 no
C26 H261 1.000 no
C26 H262 1.000 no
C26 H263 1.000 no
C27 C28 1.535(3) yes
C27 C29 1.532(3) yes
C27 C30 1.536(3) yes
C28 H281 1.000 no
C28 H282 1.000 no
C28 H283 1.000 no
C29 H291 1.000 no
C29 H292 1.000 no
C29 H293 1.000 no
C30 H301 1.000 no
C30 H302 1.000 no
C30 H303 1.000 no
N1 C31 1.499(3) yes
C31 C32 1.516(3) yes
C31 H311 1.0000 no
C31 H312 1.000 no
C32 C33 1.517(4) yes
C32 H321 1.000 no
C32 H322 1.000 no
C33 H331 1.000 no
C33 H332 1.000 no
C33 H333 1.000 no
N2 C34 1.383(3) yes
C34 C35 1.421(3) yes
C34 C39 1.416(3) yes
C35 C36 1.398(3) yes
C35 C40 1.514(3) yes
C36 C37 1.388(4) yes
C36 H361 1.000 no
C37 C38 1.385(4) yes
C37 H371 1.000 no
C38 C39 1.394(3) yes
C38 H381 1.000 no
C39 C43 1.517(3) yes
C40 C41 1.509(4) yes
C40 C42 1.511(4) yes
C40 H401 1.000 no
C41 H411 1.000 no
C41 H412 1.000 no
C41 H413 1.000 no
C42 H421 1.000 no
C42 H422 1.000 no
C42 H423 1.000 no
C43 C44 1.529(4) yes
C43 C45 1.522(4) yes
C43 H431 1.000 no
C44 H441 1.000 no
C44 H442 1.000 no
C44 H443 1.000 no
C45 H451 1.000 no
C45 H452 1.000 no
C45 H453 1.000 no
N3 C46 1.337(3) yes
N3 C50 1.340(3) yes
C46 C47 1.372(4) yes
C46 H461 1.000 no
C47 C48 1.371(4) yes
C47 H471 1.000 no
C48 C49 1.372(4) yes
C48 H481 1.000 no
C49 C50 1.380(3) yes
C49 H491 1.000 no
C50 H501 1.000 no
